data_1528038
loop_
_publ_author_name
'Schubert, K.'
'Meissner, H.G.'
'Raman, A.'
'Rossteutscher, W.'

_publ_section_title
;
 Einige Strukturdaten metallischer Phasen (IX)
;
_journal_name_full Naturwissenschaften
_journal_page_first 287
_journal_page_last 287
_journal_volume 51
_journal_year 1964
_chemical_formula_sum 'V4 Zn5'
_space_group_IT_number 139
_symmetry_space_group_name_Hall '-I 4 2'
_symmetry_space_group_name_H-M 'I 4/m m m'
_cell_angle_alpha 90
_cell_angle_beta 90
_cell_angle_gamma 90
_cell_formula_units_Z 2
_cell_length_a 8.91
_cell_length_b 8.91
_cell_length_c 3.224
_cell_volume 255.947
_citation_journal_id_ASTM NATWAY
_cod_data_source_file Schubert_NATWAY_1964_160.cif
_cod_data_source_block V4Zn5
_cod_original_cell_volume 255.9472
_cod_database_code 1528038

loop_
_symmetry_equiv_pos_as_xyz
x,y,z
-y,x,z
-x,-y,z
y,-x,z
x,-y,-z
y,x,-z
-x,y,-z
-y,-x,-z
-x,-y,-z
y,-x,-z
x,y,-z
-y,x,-z
-x,y,z
-y,-x,z
x,-y,z
y,x,z
x+1/2,y+1/2,z+1/2
-y+1/2,x+1/2,z+1/2
-x+1/2,-y+1/2,z+1/2
y+1/2,-x+1/2,z+1/2
x+1/2,-y+1/2,-z+1/2
y+1/2,x+1/2,-z+1/2
-x+1/2,y+1/2,-z+1/2
-y+1/2,-x+1/2,-z+1/2
-x+1/2,-y+1/2,-z+1/2
y+1/2,-x+1/2,-z+1/2
x+1/2,y+1/2,-z+1/2
-y+1/2,x+1/2,-z+1/2
-x+1/2,y+1/2,z+1/2
-y+1/2,-x+1/2,z+1/2
x+1/2,-y+1/2,z+1/2
y+1/2,x+1/2,z+1/2

loop_
_atom_site_label
_atom_site_type_symbol
_atom_site_fract_x
_atom_site_fract_y
_atom_site_fract_z
_atom_site_occupancy
_atom_site_U_iso_or_equiv
Zn2 Zn 0.328 0.328 0 1 0.0
V1 V 0.348 0 0 1 0.0
Zn1 Zn 0 0 0 1 0.0
